data_4309774
loop_
_publ_author_name
'Fu-Chen Liu'
'Yong-Fei Zeng'
'Jian-Rong Li'
'Xian-He Bu'
'Hong-Jie Zhang'
'Joan Ribas'

_publ_section_title
;
Novel 3-D Framework Nickel(II) Complex with Azide, Nicotinic Acid, and
Nicotinate(1-) as Coligands: Hydrothermal Synthesis, Structure, and
Magnetic Properties
;
_journal_name_full 'Inorganic Chemistry'
_journal_page_first 7298
_journal_page_last 7300
_journal_paper_doi 10.1021/ic051030b
_journal_volume 44
_journal_year 2005
_chemical_formula_sum 'C36 H25 N12 Ni3 O12'
_chemical_formula_weight 993.81
_chemical_name_systematic
; 
 ? 
;
_space_group_IT_number 2
_symmetry_cell_setting triclinic
_symmetry_space_group_name_Hall '-P 1'
_symmetry_space_group_name_H-M 'P -1'
_atom_sites_solution_hydrogens geom
_atom_sites_solution_primary direct
_atom_sites_solution_secondary difmap
_audit_creation_method SHELXL-97
_cell_angle_alpha 112.066(2)
_cell_angle_beta 100.134(2)
_cell_angle_gamma 108.468(2)
_cell_formula_units_Z 1
_cell_length_a 8.6311(11)
_cell_length_b 11.3015(14)
_cell_length_c 11.9468(15)
_cell_measurement_reflns_used 2836
_cell_measurement_temperature 293(2)
_cell_measurement_theta_max 28.2624
_cell_measurement_theta_min 2.6107
_cell_volume 965.0(2)
_computing_cell_refinement 'Bruker SMART'
_computing_data_collection 'Bruker SMART'
_computing_data_reduction 'Bruker SAINT'
_computing_molecular_graphics 'Bruker SHELXTL'
_computing_publication_material 'Bruker SHELXTL'
_computing_structure_refinement 'SHELXL-97 (Sheldrick, 1997)'
_computing_structure_solution 'SHELXS-97 (Sheldrick, 1990)'
_diffrn_ambient_temperature 293(2)
_diffrn_measured_fraction_theta_full 0.979
_diffrn_measured_fraction_theta_max 0.979
_diffrn_measurement_device_type 'Bruker Smart APEX CCD area detector'
_diffrn_measurement_method 'phi and omega scans'
_diffrn_radiation_monochromator graphite
_diffrn_radiation_source 'fine-focus sealed tube'
_diffrn_radiation_type MoK\a
_diffrn_radiation_wavelength 0.71073
_diffrn_reflns_av_R_equivalents 0.0257
_diffrn_reflns_av_sigmaI/netI 0.0420
_diffrn_reflns_limit_h_max 10
_diffrn_reflns_limit_h_min -10
_diffrn_reflns_limit_k_max 13
_diffrn_reflns_limit_k_min -13
_diffrn_reflns_limit_l_max 14
_diffrn_reflns_limit_l_min -7
_diffrn_reflns_number 5279
_diffrn_reflns_theta_full 25.50
_diffrn_reflns_theta_max 25.50
_diffrn_reflns_theta_min 1.95
_exptl_absorpt_coefficient_mu 1.530
_exptl_absorpt_correction_T_max 0.923
_exptl_absorpt_correction_T_min 0.684
_exptl_absorpt_correction_type multi-scan
_exptl_crystal_colour green
_exptl_crystal_density_diffrn 1.710
_exptl_crystal_density_method 'not measured'
_exptl_crystal_description block
_exptl_crystal_F_000 505
_exptl_crystal_size_max 0.239
_exptl_crystal_size_mid 0.076
_exptl_crystal_size_min 0.057
_refine_diff_density_max 0.874
_refine_diff_density_min -0.308
_refine_diff_density_rms 0.095
_refine_ls_extinction_method none
_refine_ls_goodness_of_fit_ref 1.062
_refine_ls_hydrogen_treatment mixed
_refine_ls_matrix_type full
_refine_ls_number_parameters 330
_refine_ls_number_reflns 3532
_refine_ls_number_restraints 0
_refine_ls_restrained_S_all 1.062
_refine_ls_R_factor_all 0.0437
_refine_ls_R_factor_gt 0.0358
_refine_ls_shift/su_max 0.000
_refine_ls_shift/su_mean 0.000
_refine_ls_structure_factor_coef Fsqd
_refine_ls_weighting_details 'calc w=1/[\s^2^(Fo^2^)+(0.0636P)^2^+0.0000P] where P=(Fo^2^+2Fc^2^)/3'
_refine_ls_weighting_scheme calc
_refine_ls_wR_factor_gt 0.1024
_refine_ls_wR_factor_ref 0.1060
_reflns_number_gt 2949
_reflns_number_total 3532
_reflns_threshold_expression >2sigma(I)
_cod_data_source_file ic051030bsi20050623_035721.cif
_cod_data_source_block 1
_cod_depositor_comments
;
The following automatic conversions were performed:
'_exptl_absorpt_correction_type' value 'Multi-scan' changed to
'multi-scan' according to
'/home/saulius/struct/CIF-dictionaries/cif_core.dic' dictionary named
'cif_core.dic' version 2.4.1 from 2010-06-29.

Automatic conversion script
Id: cif_fix_enum 1527 2010-12-29 10:47:43Z saulius 
;
_cod_database_code 4309774

loop_
_symmetry_equiv_pos_as_xyz
'x, y, z'
'-x, -y, -z'

loop_
_atom_site_label
_atom_site_type_symbol
_atom_site_fract_x
_atom_site_fract_y
_atom_site_fract_z
_atom_site_U_iso_or_equiv
_atom_site_adp_type
_atom_site_occupancy
_atom_site_symmetry_multiplicity
_atom_site_calc_flag
_atom_site_refinement_flags
_atom_site_disorder_assembly
_atom_site_disorder_group
Ni1 Ni 0.5000 0.0000 0.5000 0.01733(16) Uani 1 2 d S . .
Ni2 Ni 0.57072(5) -0.16568(4) 0.71194(3) 0.01825(14) Uani 1 1 d . . .
O1 O 0.5033(3) 0.1976(2) 0.5942(2) 0.0230(5) Uani 1 1 d . . .
O2 O 0.5675(3) 0.3118(2) 0.47763(19) 0.0235(5) Uani 1 1 d . . .
O3 O 0.3016(3) 0.0302(2) 1.0939(2) 0.0228(5) Uani 1 1 d . . .
O4 O 0.0376(4) -0.1295(3) 1.0496(3) 0.0562(9) Uani 1 1 d . . .
O5 O 0.7839(3) -0.1614(3) 0.6505(2) 0.0334(6) Uani 1 1 d . . .
O6 O 1.0359(3) 0.0302(3) 0.7617(3) 0.0461(7) Uani 1 1 d . . .
N1 N 0.5897(3) 0.6748(3) 0.7567(2) 0.0214(6) Uani 1 1 d . . .
N2 N 0.3292(3) -0.2128(3) 0.7469(2) 0.0215(6) Uani 1 1 d . . .
N3 N 1.2355(3) -0.0966(3) 0.4723(2) 0.0228(6) Uani 1 1 d . . .
N4 N 0.5624(4) 0.0033(3) 0.6818(2) 0.0225(6) Uani 1 1 d . . .
N5 N 0.5690(4) 0.0988(3) 0.7753(3) 0.0303(7) Uani 1 1 d . . .
N6 N 0.5752(6) 0.1886(4) 0.8646(3) 0.0612(12) Uani 1 1 d . . .
C1 C 0.5869(4) 0.5569(3) 0.6693(3) 0.0195(7) Uani 1 1 d . . .
H1A H 0.600(4) 0.558(4) 0.597(3) 0.027(9) Uiso 1 1 d . . .
C2 C 0.5708(4) 0.4401(3) 0.6867(3) 0.0212(7) Uani 1 1 d . . .
C3 C 0.5724(6) 0.4509(4) 0.8069(4) 0.0433(11) Uani 1 1 d . . .
H3A H 0.547(6) 0.376(5) 0.813(5) 0.075(17) Uiso 1 1 d . . .
C4 C 0.5876(7) 0.5757(4) 0.9011(4) 0.0522(13) Uani 1 1 d . . .
H4A H 0.595(6) 0.578(5) 0.988(5) 0.085(16) Uiso 1 1 d . . .
C5 C 0.5904(6) 0.6824(4) 0.8711(4) 0.0372(9) Uani 1 1 d . . .
H5A H 0.596(5) 0.762(4) 0.924(4) 0.041(11) Uiso 1 1 d . . .
C6 C 0.5451(4) 0.3038(3) 0.5769(3) 0.0196(7) Uani 1 1 d . . .
C7 C 0.3127(4) -0.1307(3) 0.8549(3) 0.0207(7) Uani 1 1 d . . .
H7A H 0.405(4) -0.041(3) 0.910(3) 0.018(8) Uiso 1 1 d . . .
C8 C 0.1709(4) -0.1707(3) 0.8927(3) 0.0232(7) Uani 1 1 d . . .
C9 C 0.0329(5) -0.3001(4) 0.8107(3) 0.0343(9) Uani 1 1 d . . .
H9A H -0.050(7) -0.348(6) 0.851(5) 0.10(2) Uiso 1 1 d . . .
C10 C 0.0452(5) -0.3828(4) 0.6960(3) 0.0419(10) Uani 1 1 d . . .
H10A H -0.050(5) -0.464(4) 0.633(4) 0.052(12) Uiso 1 1 d . . .
C11 C 0.1943(5) -0.3375(4) 0.6688(3) 0.0339(9) Uani 1 1 d . . .
H11A H 0.221(5) -0.389(4) 0.592(4) 0.050(12) Uiso 1 1 d . . .
C12 C 0.1709(4) -0.0810(3) 1.0224(3) 0.0249(7) Uani 1 1 d . . .
C13 C 1.1697(4) -0.0588(3) 0.5666(3) 0.0238(7) Uani 1 1 d . . .
H13A H 1.250(4) 0.028(3) 0.642(3) 0.022(9) Uiso 1 1 d . . .
C14 C 1.0015(4) -0.1323(4) 0.5553(3) 0.0247(7) Uani 1 1 d . . .
C15 C 0.8940(5) -0.2505(4) 0.4404(4) 0.0370(9) Uani 1 1 d . . .
H15A H 0.770(6) -0.302(5) 0.426(4) 0.076(16) Uiso 1 1 d . . .
C16 C 0.9574(5) -0.2876(4) 0.3401(4) 0.0432(10) Uani 1 1 d . . .
H16A H 0.8866 -0.3639 0.2607 0.052 Uiso 1 1 calc R . .
C17 C 1.1283(5) -0.2089(4) 0.3603(3) 0.0317(8) Uani 1 1 d . . .
H17A H 1.173(5) -0.225(4) 0.292(3) 0.032(10) Uiso 1 1 d . . .
C18 C 0.9324(4) -0.0864(4) 0.6637(3) 0.0263(7) Uani 1 1 d . . .

loop_
_atom_site_aniso_label
_atom_site_aniso_U_11
_atom_site_aniso_U_22
_atom_site_aniso_U_33
_atom_site_aniso_U_23
_atom_site_aniso_U_13
_atom_site_aniso_U_12
Ni1 0.0236(3) 0.0142(3) 0.0173(3) 0.0068(2) 0.0119(2) 0.0094(2)
Ni2 0.0250(2) 0.0148(2) 0.0172(2) 0.00648(17) 0.01159(17) 0.00957(18)
O1 0.0376(13) 0.0141(11) 0.0200(11) 0.0072(9) 0.0142(10) 0.0125(10)
O2 0.0353(13) 0.0182(11) 0.0192(11) 0.0077(9) 0.0145(10) 0.0121(10)
O3 0.0272(12) 0.0198(11) 0.0183(11) 0.0054(9) 0.0086(9) 0.0098(10)
O4 0.0388(17) 0.0493(18) 0.0379(16) -0.0065(13) 0.0247(13) -0.0059(14)
O5 0.0319(14) 0.0375(15) 0.0385(14) 0.0179(12) 0.0242(11) 0.0167(12)
O6 0.0391(16) 0.0436(17) 0.0372(15) 0.0036(13) 0.0244(12) 0.0075(13)
N1 0.0306(15) 0.0170(13) 0.0186(13) 0.0079(11) 0.0123(11) 0.0107(12)
N2 0.0232(14) 0.0192(13) 0.0198(14) 0.0076(11) 0.0092(11) 0.0068(11)
N3 0.0262(15) 0.0218(14) 0.0240(14) 0.0112(12) 0.0136(11) 0.0109(12)
N4 0.0341(16) 0.0171(13) 0.0180(13) 0.0072(11) 0.0120(11) 0.0123(12)
N5 0.053(2) 0.0246(16) 0.0230(16) 0.0140(14) 0.0150(13) 0.0223(15)
N6 0.135(4) 0.044(2) 0.0288(18) 0.0169(17) 0.034(2) 0.062(2)
C1 0.0257(17) 0.0193(16) 0.0155(15) 0.0084(13) 0.0096(13) 0.0099(13)
C2 0.0271(17) 0.0186(16) 0.0195(16) 0.0078(13) 0.0090(13) 0.0119(14)
C3 0.090(3) 0.0204(19) 0.028(2) 0.0142(16) 0.031(2) 0.025(2)
C4 0.115(4) 0.035(2) 0.025(2) 0.0188(18) 0.040(2) 0.039(3)
C5 0.070(3) 0.0196(18) 0.0294(19) 0.0101(15) 0.0306(19) 0.0215(19)
C6 0.0228(17) 0.0189(16) 0.0173(16) 0.0067(13) 0.0084(13) 0.0101(13)
C7 0.0237(17) 0.0179(16) 0.0181(16) 0.0070(13) 0.0070(13) 0.0075(14)
C8 0.0281(18) 0.0230(17) 0.0167(16) 0.0067(13) 0.0079(13) 0.0113(14)
C9 0.028(2) 0.034(2) 0.0250(19) 0.0043(16) 0.0124(15) 0.0038(16)
C10 0.033(2) 0.034(2) 0.024(2) -0.0060(16) 0.0097(16) -0.0037(17)
C11 0.038(2) 0.0290(19) 0.0215(18) 0.0015(15) 0.0149(16) 0.0086(17)
C12 0.0272(18) 0.0252(18) 0.0230(17) 0.0084(14) 0.0126(14) 0.0129(15)
C13 0.0264(18) 0.0233(17) 0.0247(18) 0.0106(14) 0.0133(14) 0.0120(15)
C14 0.0279(18) 0.0260(17) 0.0287(18) 0.0144(15) 0.0166(14) 0.0154(15)
C15 0.027(2) 0.035(2) 0.038(2) 0.0081(17) 0.0151(16) 0.0085(17)
C16 0.032(2) 0.040(2) 0.033(2) -0.0006(17) 0.0127(16) 0.0064(18)
C17 0.033(2) 0.032(2) 0.0250(19) 0.0074(16) 0.0160(16) 0.0104(16)
C18 0.032(2) 0.0300(19) 0.0297(18) 0.0172(15) 0.0197(15) 0.0193(16)

loop_
_atom_type_symbol
_atom_type_description
_atom_type_scat_dispersion_real
_atom_type_scat_dispersion_imag
_atom_type_scat_source
C C 0.0033 0.0016 'International Tables Vol C Tables 4.2.6.8 and 6.1.1.4'
H H 0.0000 0.0000 'International Tables Vol C Tables 4.2.6.8 and 6.1.1.4'
N N 0.0061 0.0033 'International Tables Vol C Tables 4.2.6.8 and 6.1.1.4'
O O 0.0106 0.0060 'International Tables Vol C Tables 4.2.6.8 and 6.1.1.4'
Ni Ni 0.3393 1.1124 'International Tables Vol C Tables 4.2.6.8 and 6.1.1.4'

loop_
_geom_angle_atom_site_label_1
_geom_angle_atom_site_label_2
_geom_angle_atom_site_label_3
_geom_angle
_geom_angle_site_symmetry_1
_geom_angle_site_symmetry_3
_geom_angle_publ_flag
O1 Ni1 O1 180.00(13) 2_656 . ?
O1 Ni1 N3 89.25(9) 2_656 1_455 ?
O1 Ni1 N3 90.75(9) . 1_455 ?
O1 Ni1 N3 90.75(9) 2_656 2_756 ?
O1 Ni1 N3 89.25(9) . 2_756 ?
N3 Ni1 N3 180.000(1) 1_455 2_756 ?
O1 Ni1 N4 92.67(9) 2_656 . ?
O1 Ni1 N4 87.33(9) . . ?
N3 Ni1 N4 89.73(10) 1_455 . ?
N3 Ni1 N4 90.27(10) 2_756 . ?
O1 Ni1 N4 87.33(9) 2_656 2_656 ?
O1 Ni1 N4 92.67(9) . 2_656 ?
N3 Ni1 N4 90.27(10) 1_455 2_656 ?
N3 Ni1 N4 89.73(10) 2_756 2_656 ?
N4 Ni1 N4 180.0 . 2_656 ?
O2 Ni2 O3 175.57(9) 2_656 2_657 ?
O2 Ni2 O5 82.93(9) 2_656 . ?
O3 Ni2 O5 99.80(9) 2_657 . ?
O2 Ni2 N4 93.60(9) 2_656 . ?
O3 Ni2 N4 89.74(9) 2_657 . ?
O5 Ni2 N4 93.24(10) . . ?
O2 Ni2 N1 90.65(9) 2_656 1_545 ?
O3 Ni2 N1 86.02(9) 2_657 1_545 ?
O5 Ni2 N1 87.25(10) . 1_545 ?
N4 Ni2 N1 175.75(10) . 1_545 ?
O2 Ni2 N2 87.51(9) 2_656 . ?
O3 Ni2 N2 89.40(9) 2_657 . ?
O5 Ni2 N2 168.66(10) . . ?
N4 Ni2 N2 93.42(10) . . ?
N1 Ni2 N2 86.78(10) 1_545 . ?
C6 O1 Ni1 133.7(2) . . ?
C6 O2 Ni2 128.0(2) . 2_656 ?
C12 O3 Ni2 139.3(2) . 2_657 ?
C18 O5 Ni2 145.0(2) . . ?
C5 N1 C1 117.1(3) . . ?
C5 N1 Ni2 120.9(2) . 1_565 ?
C1 N1 Ni2 121.8(2) . 1_565 ?
C7 N2 C11 117.0(3) . . ?
C7 N2 Ni2 122.2(2) . . ?
C11 N2 Ni2 120.1(2) . . ?
C13 N3 C17 117.3(3) . . ?
C13 N3 Ni1 122.4(2) . 1_655 ?
C17 N3 Ni1 120.0(2) . 1_655 ?
N5 N4 Ni2 113.6(2) . . ?
N5 N4 Ni1 120.2(2) . . ?
Ni2 N4 Ni1 125.22(12) . . ?
N6 N5 N4 179.2(3) . . ?
N1 C1 C2 124.2(3) . . ?
N1 C1 H1A 116(2) . . ?
C2 C1 H1A 120(2) . . ?
C1 C2 C3 117.4(3) . . ?
C1 C2 C6 120.9(3) . . ?
C3 C2 C6 121.7(3) . . ?
C4 C3 C2 118.9(3) . . ?
C4 C3 H3A 124(3) . . ?
C2 C3 H3A 116(3) . . ?
C5 C4 C3 119.1(4) . . ?
C5 C4 H4A 126(3) . . ?
C3 C4 H4A 115(3) . . ?
N1 C5 C4 123.1(3) . . ?
N1 C5 H5A 112(3) . . ?
C4 C5 H5A 125(3) . . ?
O1 C6 O2 127.6(3) . . ?
O1 C6 C2 116.7(3) . . ?
O2 C6 C2 115.6(3) . . ?
N2 C7 C8 123.8(3) . . ?
N2 C7 H7A 118(2) . . ?
C8 C7 H7A 118(2) . . ?
C7 C8 C9 118.2(3) . . ?
C7 C8 C12 120.8(3) . . ?
C9 C8 C12 120.9(3) . . ?
C10 C9 C8 118.4(3) . . ?
C10 C9 H9A 120(3) . . ?
C8 C9 H9A 117(3) . . ?
C11 C10 C9 119.5(3) . . ?
C11 C10 H10A 119(3) . . ?
C9 C10 H10A 121(3) . . ?
N2 C11 C10 122.9(3) . . ?
N2 C11 H11A 110(2) . . ?
C10 C11 H11A 127(2) . . ?
O3 C12 O4 126.2(3) . . ?
O3 C12 C8 117.9(3) . . ?
O4 C12 C8 115.9(3) . . ?
N3 C13 C14 123.3(3) . . ?
N3 C13 H13A 114(2) . . ?
C14 C13 H13A 123(2) . . ?
C13 C14 C15 118.7(3) . . ?
C13 C14 C18 121.6(3) . . ?
C15 C14 C18 119.7(3) . . ?
C16 C15 C14 118.8(4) . . ?
C16 C15 H15A 120(3) . . ?
C14 C15 H15A 121(3) . . ?
C17 C16 C15 118.6(3) . . ?
C17 C16 H16A 120.7 . . ?
C15 C16 H16A 120.7 . . ?
N3 C17 C16 123.2(3) . . ?
N3 C17 H17A 115(2) . . ?
C16 C17 H17A 121(2) . . ?
O5 C18 O6 126.2(3) . . ?
O5 C18 C14 118.6(3) . . ?
O6 C18 C14 115.2(3) . . ?

loop_
_geom_bond_atom_site_label_1
_geom_bond_atom_site_label_2
_geom_bond_distance
_geom_bond_site_symmetry_2
_geom_bond_publ_flag
Ni1 O1 2.077(2) 2_656 ?
Ni1 O1 2.077(2) . ?
Ni1 N3 2.097(3) 1_455 ?
Ni1 N3 2.097(3) 2_756 ?
Ni1 N4 2.127(3) . ?
Ni1 N4 2.127(3) 2_656 ?
Ni2 O2 2.066(2) 2_656 ?
Ni2 O3 2.074(2) 2_657 ?
Ni2 O5 2.091(2) . ?
Ni2 N4 2.092(3) . ?
Ni2 N1 2.108(3) 1_545 ?
Ni2 N2 2.139(3) . ?
O1 C6 1.246(4) . ?
O2 C6 1.266(4) . ?
O2 Ni2 2.066(2) 2_656 ?
O3 C12 1.240(4) . ?
O3 Ni2 2.074(2) 2_657 ?
O4 C12 1.263(4) . ?
O5 C18 1.235(4) . ?
O6 C18 1.277(4) . ?
N1 C5 1.335(4) . ?
N1 C1 1.338(4) . ?
N1 Ni2 2.108(3) 1_565 ?
N2 C7 1.339(4) . ?
N2 C11 1.343(4) . ?
N3 C13 1.339(4) . ?
N3 C17 1.342(4) . ?
N3 Ni1 2.097(3) 1_655 ?
N4 N5 1.204(4) . ?
N5 N6 1.141(4) . ?
C1 C2 1.381(4) . ?
C1 H1A 0.90(4) . ?
C2 C3 1.392(5) . ?
C2 C6 1.518(4) . ?
C3 C4 1.383(5) . ?
C3 H3A 0.84(5) . ?
C4 C5 1.375(6) . ?
C4 H4A 1.02(5) . ?
C5 H5A 0.87(4) . ?
C7 C8 1.380(5) . ?
C7 H7A 0.95(3) . ?
C8 C9 1.388(5) . ?
C8 C12 1.500(4) . ?
C9 C10 1.383(5) . ?
C9 H9A 1.05(6) . ?
C10 C11 1.371(5) . ?
C10 H10A 0.93(4) . ?
C11 H11A 1.00(4) . ?
C13 C14 1.378(5) . ?
C13 H13A 0.97(3) . ?
C14 C15 1.385(5) . ?
C14 C18 1.506(4) . ?
C15 C16 1.382(5) . ?
C15 H15A 0.99(5) . ?
C16 C17 1.380(5) . ?
C16 H16A 0.9300 . ?
C17 H17A 0.94(4) . ?

loop_
_geom_torsion_atom_site_label_1
_geom_torsion_atom_site_label_2
_geom_torsion_atom_site_label_3
_geom_torsion_atom_site_label_4
_geom_torsion
_geom_torsion_site_symmetry_1
_geom_torsion_site_symmetry_2
_geom_torsion_site_symmetry_3
_geom_torsion_site_symmetry_4
_geom_torsion_publ_flag
O1 Ni1 O1 C6 -118(100) 2_656 . . . ?
N3 Ni1 O1 C6 -123.6(3) 1_455 . . . ?
N3 Ni1 O1 C6 56.4(3) 2_756 . . . ?
N4 Ni1 O1 C6 146.7(3) . . . . ?
N4 Ni1 O1 C6 -33.3(3) 2_656 . . . ?
O2 Ni2 O5 C18 144.8(4) 2_656 . . . ?
O3 Ni2 O5 C18 -38.7(4) 2_657 . . . ?
N4 Ni2 O5 C18 51.6(4) . . . . ?
N1 Ni2 O5 C18 -124.2(4) 1_545 . . . ?
N2 Ni2 O5 C18 177.5(4) . . . . ?
O2 Ni2 N2 C7 -165.8(2) 2_656 . . . ?
O3 Ni2 N2 C7 17.4(2) 2_657 . . . ?
O5 Ni2 N2 C7 161.8(4) . . . . ?
N4 Ni2 N2 C7 -72.3(3) . . . . ?
N1 Ni2 N2 C7 103.4(3) 1_545 . . . ?
O2 Ni2 N2 C11 24.1(3) 2_656 . . . ?
O3 Ni2 N2 C11 -152.7(3) 2_657 . . . ?
O5 Ni2 N2 C11 -8.3(6) . . . . ?
N4 Ni2 N2 C11 117.6(3) . . . . ?
N1 Ni2 N2 C11 -66.7(3) 1_545 . . . ?
O2 Ni2 N4 N5 152.1(2) 2_656 . . . ?
O3 Ni2 N4 N5 -25.0(3) 2_657 . . . ?
O5 Ni2 N4 N5 -124.8(3) . . . . ?
N1 Ni2 N4 N5 -28.1(15) 1_545 . . . ?
N2 Ni2 N4 N5 64.4(3) . . . . ?
O2 Ni2 N4 Ni1 -16.46(16) 2_656 . . . ?
O3 Ni2 N4 Ni1 166.45(15) 2_657 . . . ?
O5 Ni2 N4 Ni1 66.65(16) . . . . ?
N1 Ni2 N4 Ni1 163.3(13) 1_545 . . . ?
N2 Ni2 N4 Ni1 -104.17(16) . . . . ?
O1 Ni1 N4 N5 -175.0(3) 2_656 . . . ?
O1 Ni1 N4 N5 5.0(3) . . . . ?
N3 Ni1 N4 N5 -85.8(3) 1_455 . . . ?
N3 Ni1 N4 N5 94.2(3) 2_756 . . . ?
N4 Ni1 N4 N5 10(100) 2_656 . . . ?
O1 Ni1 N4 Ni2 -7.12(16) 2_656 . . . ?
O1 Ni1 N4 Ni2 172.88(16) . . . . ?
N3 Ni1 N4 Ni2 82.12(16) 1_455 . . . ?
N3 Ni1 N4 Ni2 -97.88(16) 2_756 . . . ?
N4 Ni1 N4 Ni2 178(100) 2_656 . . . ?
Ni2 N4 N5 N6 -3(31) . . . . ?
Ni1 N4 N5 N6 166(31) . . . . ?
C5 N1 C1 C2 5.4(5) . . . . ?
Ni2 N1 C1 C2 -169.1(2) 1_565 . . . ?
N1 C1 C2 C3 -5.7(5) . . . . ?
N1 C1 C2 C6 171.9(3) . . . . ?
C1 C2 C3 C4 0.8(6) . . . . ?
C6 C2 C3 C4 -176.7(4) . . . . ?
C2 C3 C4 C5 3.7(7) . . . . ?
C1 N1 C5 C4 -0.4(6) . . . . ?
Ni2 N1 C5 C4 174.3(4) 1_565 . . . ?
C3 C4 C5 N1 -4.1(8) . . . . ?
Ni1 O1 C6 O2 15.4(5) . . . . ?
Ni1 O1 C6 C2 -165.2(2) . . . . ?
Ni2 O2 C6 O1 37.3(5) 2_656 . . . ?
Ni2 O2 C6 C2 -142.0(2) 2_656 . . . ?
C1 C2 C6 O1 -168.5(3) . . . . ?
C3 C2 C6 O1 9.0(5) . . . . ?
C1 C2 C6 O2 11.0(4) . . . . ?
C3 C2 C6 O2 -171.6(3) . . . . ?
C11 N2 C7 C8 3.9(5) . . . . ?
Ni2 N2 C7 C8 -166.6(2) . . . . ?
N2 C7 C8 C9 -3.8(5) . . . . ?
N2 C7 C8 C12 172.2(3) . . . . ?
C7 C8 C9 C10 0.6(5) . . . . ?
C12 C8 C9 C10 -175.5(4) . . . . ?
C8 C9 C10 C11 2.3(6) . . . . ?
C7 N2 C11 C10 -0.7(6) . . . . ?
Ni2 N2 C11 C10 169.9(3) . . . . ?
C9 C10 C11 N2 -2.3(7) . . . . ?
Ni2 O3 C12 O4 23.4(6) 2_657 . . . ?
Ni2 O3 C12 C8 -154.2(2) 2_657 . . . ?
C7 C8 C12 O3 0.5(5) . . . . ?
C9 C8 C12 O3 176.4(3) . . . . ?
C7 C8 C12 O4 -177.4(3) . . . . ?
C9 C8 C12 O4 -1.4(5) . . . . ?
C17 N3 C13 C14 2.5(5) . . . . ?
Ni1 N3 C13 C14 -171.3(2) 1_655 . . . ?
N3 C13 C14 C15 -0.6(5) . . . . ?
N3 C13 C14 C18 -179.9(3) . . . . ?
C13 C14 C15 C16 -2.2(6) . . . . ?
C18 C14 C15 C16 177.2(4) . . . . ?
C14 C15 C16 C17 2.9(6) . . . . ?
C13 N3 C17 C16 -1.6(5) . . . . ?
Ni1 N3 C17 C16 172.3(3) 1_655 . . . ?
C15 C16 C17 N3 -1.0(6) . . . . ?
Ni2 O5 C18 O6 22.2(6) . . . . ?
Ni2 O5 C18 C14 -157.0(3) . . . . ?
C13 C14 C18 O5 -175.6(3) . . . . ?
C15 C14 C18 O5 5.1(5) . . . . ?
C13 C14 C18 O6 5.2(5) . . . . ?
C15 C14 C18 O6 -174.2(3) . . . . ?
